data_4323065
loop_
_publ_author_name
'Roger Schibli'
'Kattesh V. Katti'
'Wynn A. Volkert'
'Charles L. Barnes'

_publ_contact_author
;
Prof. Kattesh V. Katti
Center for Radiological Research
Business Loop 70 West
Allton Bldg. Room 106
Columbia, MO 65211
;
_publ_section_title
;
 Novel Coordination Behavior of fac-[ReBr3(CO)3]2- with
 1,3,5-Triaza-7-phosphaadamantane (PTA). Systematic Investigation on
 Stepwise Replacement of the Halides by PTA Ligand. Phase Transfer Studies
 and X-ray Crystal Structure of [NEt4][ReBr2((PTA)(CO)3],
 [ReBr(PTA)2(CO)3], and [Re(PTA)3(CO)3]PF6
;
_journal_name_full 'Inorganic Chemistry'
_journal_page_first 5306
_journal_page_last 5312
_journal_paper_doi 10.1021/ic980373p
_journal_volume 37
_journal_year 1998
_chemical_formula_moiety 'C15 H24 N6 O3 P2 Br Re '
_chemical_formula_sum 'C15 H24 Br N6 O3 P2 Re'
_chemical_formula_weight 664.44
_chemical_name_common '[ReBr(PTA)2(CO)3]'
_chemical_name_systematic
;
 [bromo tricarbonyl di(1,3,5-Triaza-7-Phosphaadamantane)rhenium(I)]
;
_space_group_IT_number 14
_symmetry_cell_setting monoclinic
_symmetry_space_group_name_Hall '-P 2ybc'
_symmetry_space_group_name_H-M 'P 1 21/c 1'
_cell_angle_alpha 90.0
_cell_angle_beta 94.6650(10)
_cell_angle_gamma 90.0
_cell_formula_units_Z 4
_cell_length_a 6.8581(4)
_cell_length_b 21.9499(12)
_cell_length_c 13.9526(8)
_cell_measurement_reflns_used 6633
_cell_measurement_temperature 293
_cell_measurement_theta_max 25.00
_cell_measurement_theta_min 5.00
_cell_volume 2093.4(2)
_computing_cell_refinement 'Siemens SMART'
_computing_data_collection 'Siemens SMART'
_computing_data_reduction 'Siemens SAINT/NRCVAX DATRD2'
_computing_molecular_graphics NRCVAX
_computing_publication_material 'NRCVAX TABLES Jan 94 Version'
_computing_structure_refinement 'NRCVAX LSTSQ'
_computing_structure_solution SHELXS
_diffrn_ambient_temperature 293
_diffrn_measurement_device 'Siemens SMART CCD       '
_diffrn_measurement_method 'Omega scan b/P/b        '
_diffrn_radiation_monochromator graphite
_diffrn_radiation_source 'xray tube'
_diffrn_radiation_type 'Molybdenum K\a'
_diffrn_radiation_wavelength 0.71073
_diffrn_reflns_av_R_equivalents 0.036
_diffrn_reflns_limit_h_max 8
_diffrn_reflns_limit_h_min -8
_diffrn_reflns_limit_k_max 28
_diffrn_reflns_limit_k_min 0
_diffrn_reflns_limit_l_max 17
_diffrn_reflns_limit_l_min 0
_diffrn_reflns_number 12373
_diffrn_reflns_theta_max 27.00
_diffrn_reflns_theta_min 0.00
_exptl_absorpt_coefficient_mu 7.95
_exptl_absorpt_correction_T_max 1.00
_exptl_absorpt_correction_T_min 0.56
_exptl_absorpt_correction_type SADABS
_exptl_crystal_density_diffrn 2.108
_exptl_crystal_F_000 1274.92
_exptl_crystal_size_max 0.20
_exptl_crystal_size_mid 0.35
_exptl_crystal_size_min 0.35
_refine_diff_density_max 1.30
_refine_diff_density_min -0.97
_refine_ls_goodness_of_fit_obs 0.89
_refine_ls_matrix_type full
_refine_ls_number_parameters 253
_refine_ls_number_reflns 3521
_refine_ls_R_factor_all 0.036
_refine_ls_R_factor_obs 0.036
_refine_ls_shift/esd_max 0.000
_refine_ls_structure_factor_coef F
_refine_ls_weighting_details 'w = 1/(\s^2^(F)+0.0010F^2^)'
_refine_ls_weighting_scheme calc
_refine_ls_wR_factor_all 0.042
_refine_ls_wR_factor_obs 0.042
_reflns_number_observed 3521
_reflns_number_total 4533
_reflns_observed_criterion 'Inet > 2.0\s(Inet)'
_cod_data_source_file ic980373p_4.cif
_cod_data_source_block ?
_cod_depositor_comments
;
The following automatic conversions were performed:

'_refine_ls_weighting_scheme' value '1/(\s^2^(F)+0.0010F^2^)' was
changed to 'calc'. New tag '_refine_ls_weighting_details' was
created. The value of the new tag was set to 'w =
1/(\s^2^(F)+0.0010F^2^)'.

Automatic conversion script
Id: cif_fix_values 3143 2015-03-26 13:38:13Z robertas 
;
_cod_original_cell_volume 2093.39(21)
_cod_original_sg_symbol_H-M 'P 21/c'
_cod_original_formula_sum 'C15 H24 N6 O3 P2 Br Re '
_cod_database_code 4323065

loop_
_symmetry_equiv_pos_as_xyz
x,y,z
-x,-y,-z
-x,1/2+y,1/2-z
x,1/2-y,1/2+z

loop_
_atom_site_aniso_label
_atom_site_aniso_U_11
_atom_site_aniso_U_22
_atom_site_aniso_U_33
_atom_site_aniso_U_12
_atom_site_aniso_U_13
_atom_site_aniso_U_23
_atom_site_aniso_type_symbol
Re1 0.02521(15) 0.02132(14) 0.02163(15) 0.00000(10) -0.00304(9) 0.00000(11) Re
Br1 0.0246(3) 0.0284(3) 0.0402(4) -0.00229(24) 0.0069(3) -0.0036(3) Br
P1 0.0245(9) 0.0200(7) 0.0285(9) 0.0008(6) 0.0038(7) 0.0006(7) P
P2 0.0228(8) 0.0205(8) 0.0264(9) -0.0010(6) 0.0009(7) -0.0012(7) P
O1 0.057(4) 0.039(3) 0.033(3) -0.0025(25) 0.013(3) 0.0035(24) O
O2 0.064(4) 0.063(4) 0.045(4) -0.015(3) -0.015(3) -0.023(3) O
O3 0.055(4) 0.056(3) 0.064(4) 0.015(3) -0.015(3) 0.027(3) O
N1 0.037(3) 0.024(3) 0.034(3) 0.0069(23) 0.010(3) 0.0102(25) N
N2 0.036(3) 0.019(3) 0.061(5) -0.0006(23) 0.012(3) 0.003(3) N
N3 0.029(3) 0.028(3) 0.042(4) 0.0043(23) 0.010(3) -0.002(3) N
N7 0.042(3) 0.020(3) 0.041(4) -0.0001(24) 0.007(3) -0.008(3) N
N8 0.049(4) 0.029(3) 0.030(3) -0.007(3) -0.004(3) -0.004(3) N
N9 0.032(3) 0.035(3) 0.036(3) -0.0131(25) 0.001(3) -0.002(3) N
C1 0.040(4) 0.021(3) 0.027(4) 0.001(3) 0.008(3) 0.001(3) C
C2 0.031(4) 0.029(3) 0.054(5) -0.003(3) 0.012(3) -0.002(4) C
C3 0.033(4) 0.030(3) 0.027(4) 0.004(3) 0.004(3) -0.001(3) C
C4 0.032(4) 0.033(4) 0.062(6) 0.008(3) 0.018(4) 0.017(4) C
C5 0.028(4) 0.030(4) 0.044(4) 0.002(3) 0.008(3) 0.010(3) C
C6 0.040(4) 0.023(3) 0.056(5) 0.002(3) 0.001(4) -0.014(3) C
C7 0.024(4) 0.022(3) 0.063(5) 0.0065(25) 0.012(3) -0.009(3) C
C8 0.044(4) 0.024(3) 0.024(4) -0.003(3) 0.002(3) -0.003(3) C
C9 0.031(4) 0.031(3) 0.035(4) -0.009(3) 0.009(3) 0.001(3) C
C10 0.053(5) 0.037(4) 0.034(4) -0.006(3) 0.013(4) -0.010(3) C
C11 0.047(4) 0.019(3) 0.033(4) -0.012(3) -0.001(3) 0.000(3) C
C12 0.037(4) 0.033(3) 0.037(4) -0.006(3) -0.008(3) -0.005(3) C
C13 0.046(4) 0.026(4) 0.031(4) -0.002(3) -0.004(3) 0.001(3) C
C14 0.039(4) 0.037(4) 0.038(4) -0.002(3) 0.000(3) 0.000(3) C
C15 0.030(4) 0.038(4) 0.047(5) -0.002(3) -0.011(3) 0.001(4) C

loop_
_atom_site_label
_atom_site_fract_x
_atom_site_fract_y
_atom_site_fract_z
_atom_site_U_iso_or_equiv
_atom_site_thermal_displace_type
_atom_site_calc_flag
_atom_site_refinement_flags
_atom_site_type_symbol
Re1 0.47858(4) 0.409732(11) 0.804249(19) 0.02299(13) Uij ? . Re
Br1 0.72559(10) 0.42421(3) 0.66906(5) 0.0309(3) Uij ? . Br
P1 0.32213(24) 0.50159(7) 0.73477(13) 0.0242(8) Uij ? . P
P2 0.32749(23) 0.33538(7) 0.69287(13) 0.0233(8) Uij ? . P
O1 0.1428(8) 0.39389(23) 0.9340(4) 0.042(3) Uij ? . O
O2 0.7132(9) 0.4918(3) 0.9524(4) 0.058(3) Uij ? . O
O3 0.7152(8) 0.3019(3) 0.8964(5) 0.060(3) Uij ? . O
N1 0.1460(8) 0.57227(23) 0.5889(4) 0.031(3) Uij ? . N
N2 0.3802(9) 0.62504(23) 0.7049(5) 0.038(4) Uij ? . N
N3 0.0534(8) 0.59356(23) 0.7515(5) 0.032(3) Uij ? . N
N7 0.3903(9) 0.22557(23) 0.6028(4) 0.034(3) Uij ? . N
N8 0.1669(9) 0.29847(25) 0.5157(4) 0.037(3) Uij ? . N
N9 0.0594(8) 0.2436(3) 0.6555(5) 0.035(3) Uij ? . N
C1 0.2202(10) 0.5094(3) 0.6078(5) 0.029(3) Uij ? . C
C2 0.4840(10) 0.5692(3) 0.7414(6) 0.037(4) Uij ? . C
C3 0.1142(10) 0.5346(3) 0.7938(5) 0.030(3) Uij ? . C
C4 0.3030(11) 0.6180(3) 0.6042(6) 0.042(4) Uij ? . C
C5 -0.0106(10) 0.5880(3) 0.6492(6) 0.034(4) Uij ? . C
C6 0.2156(11) 0.6387(3) 0.7617(6) 0.040(4) Uij ? . C
C7 0.4901(9) 0.2705(3) 0.6705(6) 0.036(4) Uij ? . C
C8 0.2361(10) 0.3527(3) 0.5687(5) 0.031(4) Uij ? . C
C9 0.1177(10) 0.2909(3) 0.7270(5) 0.032(3) Uij ? . C
C10 0.3232(12) 0.2533(3) 0.5099(6) 0.041(4) Uij ? . C
C11 0.2181(10) 0.1999(3) 0.6461(5) 0.033(4) Uij ? . C
C12 0.0059(10) 0.2701(3) 0.5616(5) 0.036(4) Uij ? . C
C13 0.2703(11) 0.3997(3) 0.8863(5) 0.035(4) Uij ? . C
C14 0.6256(11) 0.4636(3) 0.8965(6) 0.038(4) Uij ? . C
C15 0.6275(10) 0.3415(3) 0.8622(6) 0.039(4) Uij ? . C
H1B 0.333 0.499 0.560 0.0392 Uiso ? . H
H1A 0.102 0.477 0.593 0.0392 Uiso ? . H
H2B 0.541 0.576 0.815 0.0478 Uiso ? . H
H2A 0.607 0.561 0.699 0.0478 Uiso ? . H
H3B -0.008 0.503 0.787 0.0398 Uiso ? . H
H3A 0.156 0.540 0.870 0.0398 Uiso ? . H
H4B 0.422 0.605 0.562 0.0523 Uiso ? . H
H4A 0.248 0.661 0.578 0.0523 Uiso ? . H
H5B -0.123 0.553 0.641 0.0442 Uiso ? . H
H5A -0.075 0.631 0.625 0.0442 Uiso ? . H
H6B 0.158 0.683 0.740 0.0497 Uiso ? . H
H6A 0.268 0.642 0.837 0.0497 Uiso ? . H
H7B 0.620 0.287 0.640 0.0460 Uiso ? . H
H7A 0.535 0.248 0.738 0.0460 Uiso ? . H
H8B 0.118 0.385 0.569 0.0406 Uiso ? . H
H8A 0.352 0.373 0.532 0.0406 Uiso ? . H
H9B 0.155 0.270 0.796 0.0421 Uiso ? . H
H9A -0.005 0.321 0.734 0.0421 Uiso ? . H
H10B 0.272 0.218 0.461 0.0514 Uiso ? . H
H10A 0.446 0.275 0.481 0.0514 Uiso ? . H
H11B 0.162 0.162 0.603 0.0431 Uiso ? . H
H11A 0.265 0.182 0.717 0.0431 Uiso ? . H
H12B -0.106 0.304 0.569 0.0457 Uiso ? . H
H12A -0.057 0.235 0.515 0.0457 Uiso ? . H

loop_
_atom_type_symbol
_atom_type_description
_atom_type_scat_dispersion_real
_atom_type_scat_dispersion_imag
_atom_type_scat_source
C ? 0.002 0.002 'International Tables Vol. IV Table 2.2B'
H ? 0.000 0.000 'International Tables Vol. IV Table 2.2B'
N ? 0.004 0.003 'International Tables Vol. IV Table 2.2B'
O ? 0.008 0.006 'International Tables Vol. IV Table 2.2B'
P ? 0.090 0.095 'International Tables Vol. IV Table 2.2B'
Br ? -0.374 2.456 'International Tables Vol. IV Table 2.2B'
Re ? -1.598 7.232 'International Tables Vol. IV Table 2.2B'

loop_
_geom_angle_atom_site_label_1
_geom_angle_atom_site_label_2
_geom_angle_atom_site_label_3
_geom_angle
_geom_angle_site_symmetry_1
_geom_angle_site_symmetry_2
_geom_angle_site_symmetry_3
_geom_angle_publ_flag
Br1 Re1 P1 84.52(4) ? ? ? ?
Br1 Re1 P2 83.65(4) ? ? ? ?
Br1 Re1 C13 171.41(21) ? ? ? ?
Br1 Re1 C14 94.05(23) ? ? ? ?
Br1 Re1 C15 92.49(24) ? ? ? ?
P1 Re1 P2 98.62(5) ? ? ? ?
P1 Re1 C13 90.40(20) ? ? ? ?
P1 Re1 C14 87.05(21) ? ? ? ?
P1 Re1 C15 174.12(20) ? ? ? ?
P2 Re1 C13 90.29(21) ? ? ? ?
P2 Re1 C14 173.63(21) ? ? ? ?
P2 Re1 C15 86.06(21) ? ? ? ?
C13 Re1 C14 92.6(3) ? ? ? ?
C13 Re1 C15 93.2(3) ? ? ? ?
C14 Re1 C15 88.1(3) ? ? ? ?
Re1 P1 C1 124.93(20) ? ? ? ?
Re1 P1 C2 113.50(24) ? ? ? ?
Re1 P1 C3 118.37(22) ? ? ? ?
C1 P1 C2 98.7(3) ? ? ? ?
C1 P1 C3 98.3(3) ? ? ? ?
C2 P1 C3 98.3(3) ? ? ? ?
Re1 P2 C7 113.20(24) ? ? ? ?
Re1 P2 C8 124.15(21) ? ? ? ?
Re1 P2 C9 119.65(23) ? ? ? ?
C7 P2 C8 99.4(3) ? ? ? ?
C7 P2 C9 97.5(3) ? ? ? ?
C8 P2 C9 98.1(3) ? ? ? ?
C1 N1 C4 111.7(5) ? ? ? ?
C1 N1 C5 112.0(5) ? ? ? ?
C4 N1 C5 108.6(5) ? ? ? ?
C2 N2 C4 111.4(6) ? ? ? ?
C2 N2 C6 110.6(6) ? ? ? ?
C4 N2 C6 107.8(6) ? ? ? ?
C3 N3 C5 111.8(5) ? ? ? ?
C3 N3 C6 111.3(5) ? ? ? ?
C5 N3 C6 108.2(6) ? ? ? ?
C7 N7 C10 112.3(5) ? ? ? ?
C7 N7 C11 109.5(5) ? ? ? ?
C10 N7 C11 108.3(5) ? ? ? ?
C8 N8 C10 111.7(5) ? ? ? ?
C8 N8 C12 110.6(6) ? ? ? ?
C10 N8 C12 108.6(5) ? ? ? ?
C9 N9 C11 111.0(5) ? ? ? ?
C9 N9 C12 111.3(5) ? ? ? ?
C11 N9 C12 108.5(6) ? ? ? ?
P1 C1 N1 110.6(4) ? ? ? ?
P1 C1 H1b 109.4(5) ? ? ? ?
P1 C1 H1a 109.6(5) ? ? ? ?
N1 C1 H1b 109.6(5) ? ? ? ?
N1 C1 H1a 109.5(5) ? ? ? ?
H1b C1 H1a 108.0(6) ? ? ? ?
P1 C2 N2 112.0(5) ? ? ? ?
P1 C2 H2b 109.4(5) ? ? ? ?
P1 C2 H2a 109.2(5) ? ? ? ?
N2 C2 H2b 109.3(6) ? ? ? ?
N2 C2 H2a 109.0(6) ? ? ? ?
H2b C2 H2a 107.9(6) ? ? ? ?
P1 C3 N3 111.7(5) ? ? ? ?
P1 C3 H3b 109.3(5) ? ? ? ?
P1 C3 H3a 109.3(5) ? ? ? ?
N3 C3 H3b 109.2(5) ? ? ? ?
N3 C3 H3a 109.4(5) ? ? ? ?
H3b C3 H3a 107.9(6) ? ? ? ?
N1 C4 N2 114.4(6) ? ? ? ?
N1 C4 H4b 108.8(7) ? ? ? ?
N1 C4 H4a 108.7(6) ? ? ? ?
N2 C4 H4b 108.5(6) ? ? ? ?
N2 C4 H4a 108.6(7) ? ? ? ?
H4b C4 H4a 107.6(6) ? ? ? ?
N1 C5 N3 113.9(6) ? ? ? ?
N1 C5 H5b 108.8(6) ? ? ? ?
N1 C5 H5a 108.9(6) ? ? ? ?
N3 C5 H5b 108.6(6) ? ? ? ?
N3 C5 H5a 108.8(6) ? ? ? ?
H5b C5 H5a 107.6(6) ? ? ? ?
N2 C6 N3 114.6(5) ? ? ? ?
N2 C6 H6b 108.4(7) ? ? ? ?
N2 C6 H6a 108.9(6) ? ? ? ?
N3 C6 H6b 108.4(6) ? ? ? ?
N3 C6 H6a 108.7(7) ? ? ? ?
H6b C6 H6a 107.6(6) ? ? ? ?
P2 C7 N7 111.3(4) ? ? ? ?
P2 C7 H7b 109.2(4) ? ? ? ?
P2 C7 H7a 109.6(5) ? ? ? ?
N7 C7 H7b 109.2(6) ? ? ? ?
N7 C7 H7a 109.5(5) ? ? ? ?
H7b C7 H7a 107.9(6) ? ? ? ?
P2 C8 N8 112.5(4) ? ? ? ?
P2 C8 H8b 109.1(5) ? ? ? ?
P2 C8 H8a 109.1(5) ? ? ? ?
N8 C8 H8b 109.2(6) ? ? ? ?
N8 C8 H8a 109.0(6) ? ? ? ?
H8b C8 H8a 107.8(5) ? ? ? ?
P2 C9 N9 112.0(5) ? ? ? ?
P2 C9 H9b 109.2(5) ? ? ? ?
P2 C9 H9a 109.3(5) ? ? ? ?
N9 C9 H9b 109.3(5) ? ? ? ?
N9 C9 H9a 109.0(5) ? ? ? ?
H9b C9 H9a 107.9(6) ? ? ? ?
N7 C10 N8 114.1(6) ? ? ? ?
N7 C10 H10b 108.9(6) ? ? ? ?
N7 C10 H10a 108.7(7) ? ? ? ?
N8 C10 H10b 108.9(7) ? ? ? ?
N8 C10 H10a 108.5(6) ? ? ? ?
H10b C10 H10a 107.6(6) ? ? ? ?
N7 C11 N9 114.3(5) ? ? ? ?
N7 C11 H11b 108.7(6) ? ? ? ?
N7 C11 H11a 108.6(6) ? ? ? ?
N9 C11 H11b 108.6(6) ? ? ? ?
N9 C11 H11a 108.8(6) ? ? ? ?
H11b C11 H11a 107.6(5) ? ? ? ?
N8 C12 N9 114.9(5) ? ? ? ?
N8 C12 H12b 108.7(6) ? ? ? ?
N8 C12 H12a 108.6(6) ? ? ? ?
N9 C12 H12b 108.4(6) ? ? ? ?
N9 C12 H12a 108.4(6) ? ? ? ?
H12b C12 H12a 107.5(6) ? ? ? ?
Re1 C13 O1 178.7(6) ? ? ? ?
Re1 C14 O2 176.2(7) ? ? ? ?

loop_
_geom_bond_atom_site_label_1
_geom_bond_atom_site_label_2
_geom_bond_distance
_geom_bond_site_symmetry_1
_geom_bond_site_symmetry_2
_geom_bond_publ_flag
Re1 Br1 2.6549(8) ? ? ?
Re1 P1 2.4468(16) ? ? ?
Re1 P2 2.4269(16) ? ? ?
Re1 C13 1.914(8) ? ? ?
Re1 C14 1.966(7) ? ? ?
Re1 C15 1.950(7) ? ? ?
P1 C1 1.858(7) ? ? ?
P1 C2 1.851(7) ? ? ?
P1 C3 1.851(7) ? ? ?
P2 C7 1.852(6) ? ? ?
P2 C8 1.833(7) ? ? ?
P2 C9 1.833(6) ? ? ?
O1 C13 1.148(10) ? ? ?
O2 C14 1.128(9) ? ? ?
O3 C15 1.140(9) ? ? ?
N1 C1 1.487(8) ? ? ?
N1 C4 1.474(10) ? ? ?
N1 C5 1.459(9) ? ? ?
N2 C2 1.487(9) ? ? ?
N2 C4 1.469(11) ? ? ?
N2 C6 1.462(10) ? ? ?
N3 C3 1.469(8) ? ? ?
N3 C5 1.463(10) ? ? ?
N3 C6 1.487(9) ? ? ?
N7 C7 1.491(9) ? ? ?
N7 C10 1.472(10) ? ? ?
N7 C11 1.481(9) ? ? ?
N8 C8 1.460(8) ? ? ?
N8 C10 1.467(10) ? ? ?
N8 C12 1.460(10) ? ? ?
N9 C9 1.473(9) ? ? ?
N9 C11 1.464(9) ? ? ?
N9 C12 1.454(10) ? ? ?
C1 H1b 1.080(7) ? ? ?
C1 H1a 1.080(6) ? ? ?
C2 H2b 1.080(8) ? ? ?
C2 H2a 1.080(8) ? ? ?
C3 H3b 1.080(7) ? ? ?
C3 H3a 1.080(7) ? ? ?
C4 H4b 1.080(7) ? ? ?
C4 H4a 1.080(7) ? ? ?
C5 H5b 1.080(7) ? ? ?
C5 H5a 1.080(6) ? ? ?
C6 H6b 1.080(7) ? ? ?
C6 H6a 1.080(8) ? ? ?
C7 H7b 1.080(7) ? ? ?
C7 H7a 1.080(8) ? ? ?
C8 H8b 1.080(7) ? ? ?
C8 H8a 1.080(7) ? ? ?
C9 H9b 1.080(7) ? ? ?
C9 H9a 1.080(7) ? ? ?
C10 H10b 1.080(7) ? ? ?
C10 H10a 1.080(8) ? ? ?
C11 H11b 1.080(6) ? ? ?
C11 H11a 1.080(7) ? ? ?
C12 H12b 1.080(7) ? ? ?

loop_
_geom_contact_atom_site_label_1
_geom_contact_atom_site_label_2
_geom_contact_distance
_geom_contact_site_symmetry_1
_geom_contact_site_symmetry_2
_geom_contact_publ_flag
? ? ? ? ? ?

loop_
_geom_torsion_atom_site_label_1
_geom_torsion_atom_site_label_2
_geom_torsion_atom_site_label_3
_geom_torsion_atom_site_label_4
_geom_torsion
_geom_torsion_site_symmetry_1
_geom_torsion_site_symmetry_2
_geom_torsion_site_symmetry_3
_geom_torsion_site_symmetry_4
_geom_torsion_publ_flag
? ? ? ? ? ? ? ? ? ?
